data_4084606
loop_
_publ_author_name
'Korb, Marcus'
'Lang, Heinrich'

_publ_section_title
;
 Planar Chirality from the Chiral Pool: Diastereoselective Anionic
 Phospho-Fries Rearrangements at Ferrocene
;
_journal_issue 22
_journal_name_full Organometallics
_journal_page_first 6643
_journal_paper_doi 10.1021/om500953c
_journal_volume 33
_journal_year 2014
_chemical_absolute_configuration rmad
_chemical_formula_moiety '2(C30 H43 Fe O4 P)'
_chemical_formula_sum 'C60 H86 Fe2 O8 P2'
_chemical_formula_weight 1108.92
_chemical_name_systematic
;
 ?
;
_space_group_crystal_system triclinic
_space_group_IT_number 1
_space_group_name_Hall 'P 1'
_space_group_name_H-M_alt 'P 1'
_symmetry_space_group_name_Hall 'P 1'
_symmetry_space_group_name_H-M 'P 1'
_atom_sites_solution_hydrogens geom
_audit_creation_method SHELXL-2013
_cell_angle_alpha 62.396(3)
_cell_angle_beta 77.005(3)
_cell_angle_gamma 69.734(3)
_cell_formula_units_Z 1
_cell_length_a 11.6913(4)
_cell_length_b 11.8705(4)
_cell_length_c 12.0874(4)
_cell_measurement_reflns_used 6809
_cell_measurement_temperature 110(1)
_cell_measurement_theta_max 27.8930
_cell_measurement_theta_min 3.5090
_cell_volume 1390.35(9)
_computing_cell_refinement
;
CrysAlisPro, Agilent Technologies,
Version 1.171.37.31 (release 14-01-2014 CrysAlis171 .NET)
(compiled Jan 14 2014,18:38:05)
;
_computing_data_collection
;
CrysAlisPro, Agilent Technologies,
Version 1.171.37.31 (release 14-01-2014 CrysAlis171 .NET)
(compiled Jan 14 2014,18:38:05)
;
_computing_data_reduction
;
CrysAlisPro, Agilent Technologies,
Version 1.171.37.31 (release 14-01-2014 CrysAlis171 .NET)
(compiled Jan 14 2014,18:38:05)
;
_computing_structure_refinement 'SHELXL-2013 (Sheldrick, 2013)'
_computing_structure_solution 'SHELXS-2013 (Sheldrick, 2013)'
_diffrn_ambient_temperature 110.0(10)
_diffrn_measured_fraction_theta_full 0.997
_diffrn_measured_fraction_theta_max 0.997
_diffrn_measurement_device_type 'oxford gemini s'
_diffrn_measurement_method '\w scans'
_diffrn_radiation_type MoK\a
_diffrn_radiation_wavelength 0.71073
_diffrn_reflns_av_R_equivalents 0.0156
_diffrn_reflns_av_unetI/netI 0.0238
_diffrn_reflns_Laue_measured_fraction_full 0.997
_diffrn_reflns_Laue_measured_fraction_max 0.997
_diffrn_reflns_limit_h_max 13
_diffrn_reflns_limit_h_min -12
_diffrn_reflns_limit_k_max 13
_diffrn_reflns_limit_k_min -14
_diffrn_reflns_limit_l_max 14
_diffrn_reflns_limit_l_min -14
_diffrn_reflns_number 10832
_diffrn_reflns_point_group_measured_fraction_full 0.738
_diffrn_reflns_point_group_measured_fraction_max 0.738
_diffrn_reflns_theta_full 25.000
_diffrn_reflns_theta_max 24.997
_diffrn_reflns_theta_min 3.106
_diffrn_standards_decay_% 0
_diffrn_standards_interval_count 50
_diffrn_standards_interval_time 10
_diffrn_standards_number 2
_exptl_absorpt_coefficient_mu 0.633
_exptl_absorpt_correction_T_max 1.00000
_exptl_absorpt_correction_T_min 0.84431
_exptl_absorpt_correction_type multi-scan
_exptl_absorpt_process_details
;
CrysAlisPro, Agilent Technologies,
Version 1.171.37.31 (release 14-01-2014 CrysAlis171 .NET)
(compiled Jan 14 2014,18:38:05)
Empirical absorption correction using spherical harmonics,
 implemented in SCALE3 ABSPACK scaling algorithm.
;
_exptl_crystal_colour yellow
_exptl_crystal_density_diffrn 1.324
_exptl_crystal_description block
_exptl_crystal_F_000 592
_exptl_crystal_size_max 0.2
_exptl_crystal_size_mid 0.2
_exptl_crystal_size_min 0.1
_refine_diff_density_max 0.629
_refine_diff_density_min -0.527
_refine_diff_density_rms 0.066
_refine_ls_abs_structure_details
;
 Flack x determined using 2152 quotients [(I+)-(I-)]/[(I+)+(I-)]
 (Parsons and Flack (2004), Acta Cryst. A60, s61).
;
_refine_ls_abs_structure_Flack 0.012(8)
_refine_ls_extinction_method none
_refine_ls_goodness_of_fit_ref 1.043
_refine_ls_hydrogen_treatment constr
_refine_ls_matrix_type full
_refine_ls_number_parameters 672
_refine_ls_number_reflns 7207
_refine_ls_number_restraints 4
_refine_ls_restrained_S_all 1.049
_refine_ls_R_factor_all 0.0451
_refine_ls_R_factor_gt 0.0425
_refine_ls_shift/su_max 0.001
_refine_ls_shift/su_mean 0.000
_refine_ls_structure_factor_coef Fsqd
_refine_ls_weighting_details 'w=1/[\s^2^(Fo^2^)+(0.0546P)^2^+1.7953P] where P=(Fo^2^+2Fc^2^)/3'
_refine_ls_weighting_scheme calc
_refine_ls_wR_factor_gt 0.1058
_refine_ls_wR_factor_ref 0.1081
_reflns_Friedel_coverage 0.481
_reflns_Friedel_fraction_full 0.479
_reflns_Friedel_fraction_max 0.479
_reflns_number_gt 6866
_reflns_number_total 7207
_reflns_threshold_expression 'I > 2\s(I)'
_cod_data_source_file om500953c_si_002.cif
_cod_data_source_block MK-337
_cod_depositor_comments 'Adding full bibliography for 4084604--4084613.cif.'
_cod_database_code 4084606
_shelx_space_group_comment
;
The symmetry employed for this shelxl refinement is uniquely defined
by the following loop, which should always be used as a source of
symmetry information in preference to the above space-group names.
They are only intended as comments.
;
_shelxl_version_number 2013-4

loop_
_space_group_symop_operation_xyz
'x, y, z'

loop_
_atom_site_label
_atom_site_type_symbol
_atom_site_fract_x
_atom_site_fract_y
_atom_site_fract_z
_atom_site_U_iso_or_equiv
_atom_site_adp_type
_atom_site_occupancy
_atom_site_site_symmetry_order
_atom_site_calc_flag
_atom_site_refinement_flags_posn
_atom_site_refinement_flags_adp
_atom_site_refinement_flags_occupancy
_atom_site_disorder_assembly
_atom_site_disorder_group
C1 C 0.0316(6) 0.0268(7) 0.9918(7) 0.0300(16) Uani 1 1 d . . . . .
C2 C -0.0736(6) -0.0142(7) 1.0543(6) 0.0305(15) Uani 1 1 d . . . . .
H2 H -0.1491 0.0373 1.0724 0.037 Uiso 1 1 calc R U . . .
C3 C -0.0391(8) -0.1522(8) 1.0838(8) 0.0405(18) Uani 1 1 d . . . . .
H3 H -0.0902 -0.2072 1.1249 0.049 Uiso 1 1 calc R U . . .
C4 C 0.0804(9) -0.1910(8) 1.0425(7) 0.047(2) Uani 1 1 d . . . . .
H4 H 0.1231 -0.2764 1.0506 0.057 Uiso 1 1 calc R U . . .
C5 C 0.1290(7) -0.0815(8) 0.9854(7) 0.0392(18) Uani 1 1 d . . . . .
H5 H 0.2085 -0.0809 0.9509 0.047 Uiso 1 1 calc R U . . .
C6 C 0.1323(9) -0.0444(8) 1.2562(8) 0.052(2) Uani 1 1 d . . . . .
H6 H 0.1437 0.0395 1.2208 0.063 Uiso 1 1 calc R U . . .
C7 C 0.0227(8) -0.0766(9) 1.3207(7) 0.046(2) Uani 1 1 d . . . . .
H7 H -0.0490 -0.0190 1.3373 0.055 Uiso 1 1 calc R U . . .
C8 C 0.0429(8) -0.2126(8) 1.3549(7) 0.0406(18) Uani 1 1 d . . . . .
H8 H -0.0139 -0.2607 1.3960 0.049 Uiso 1 1 calc R U . . .
C9 C 0.1639(8) -0.2614(8) 1.3154(8) 0.045(2) Uani 1 1 d . . . . .
H9 H 0.2014 -0.3490 1.3279 0.054 Uiso 1 1 calc R U . . .
C10 C 0.2209(7) -0.1591(8) 1.2542(8) 0.046(2) Uani 1 1 d . . . . .
H10 H 0.3011 -0.1660 1.2194 0.055 Uiso 1 1 calc R U . . .
C11 C -0.0089(5) 0.2534(6) 0.6049(6) 0.0216(13) Uani 1 1 d . . . . .
H11 H -0.0953 0.3029 0.6089 0.026 Uiso 1 1 calc R U . . .
C12 C 0.0607(7) 0.3388(7) 0.4843(7) 0.0337(16) Uani 1 1 d . . . . .
C13 C 0.0944(6) 0.2520(6) 0.4117(5) 0.0344(13) Uani 1 1 d . . . . .
H13 H 0.1081 0.3001 0.3209 0.041 Uiso 1 1 calc R U . . .
C14 C 0.1981(7) 0.1248(7) 0.4719(7) 0.049(2) Uani 1 1 d . . . . .
H14A H 0.2278 0.0765 0.4200 0.059 Uiso 1 1 calc R U . . .
H14B H 0.2658 0.1453 0.4855 0.059 Uiso 1 1 calc R U . . .
C15 C 0.1366(5) 0.0472(5) 0.5945(6) 0.0312(13) Uani 1 1 d . . . . .
H15A H 0.1725 0.0371 0.6647 0.037 Uiso 1 1 calc R U . . .
H15B H 0.1439 -0.0399 0.6019 0.037 Uiso 1 1 calc R U . . .
C16 C 0.0021(6) 0.1300(7) 0.5902(8) 0.0328(16) Uani 1 1 d . . . . .
C17 C -0.0154(7) 0.1917(8) 0.4535(8) 0.048(2) Uani 1 1 d . . . . .
H17A H -0.0932 0.2587 0.4322 0.058 Uiso 1 1 calc R U . . .
H17B H -0.0049 0.1269 0.4218 0.058 Uiso 1 1 calc R U . . .
C18 C -0.0286(7) 0.4704(7) 0.4096(6) 0.0472(19) Uani 1 1 d . . . . .
H18A H 0.0145 0.5221 0.3366 0.071 Uiso 1 1 calc R U . . .
H18B H -0.0652 0.5180 0.4608 0.071 Uiso 1 1 calc R U . . .
H18C H -0.0913 0.4538 0.3846 0.071 Uiso 1 1 calc R U . . .
C19 C 0.1696(6) 0.3635(6) 0.5096(5) 0.0324(13) Uani 1 1 d . . . . .
H19A H 0.2127 0.4065 0.4316 0.049 Uiso 1 1 calc R U . . .
H19B H 0.2235 0.2806 0.5597 0.049 Uiso 1 1 calc R U . . .
H19C H 0.1413 0.4191 0.5536 0.049 Uiso 1 1 calc R U . . .
C20 C -0.0835(7) 0.0515(8) 0.6833(9) 0.056(2) Uani 1 1 d . . . . .
H20A H -0.1637 0.1106 0.6857 0.084 Uiso 1 1 calc R U . . .
H20B H -0.0534 0.0070 0.7650 0.084 Uiso 1 1 calc R U . . .
H20C H -0.0876 -0.0127 0.6582 0.084 Uiso 1 1 calc R U . . .
C21 C -0.0074(6) 0.4533(6) 0.8723(6) 0.0269(14) Uani 1 1 d . . . . .
H21 H -0.0740 0.4253 0.9340 0.032 Uiso 1 1 calc R U . . .
C22 C 0.1022(8) 0.4307(8) 0.9402(10) 0.052(2) Uani 1 1 d . . . . .
C23 C 0.0995(9) 0.5685(10) 0.9123(11) 0.073(3) Uani 1 1 d . . . . .
H23 H 0.1311 0.5737 0.9778 0.088 Uiso 1 1 calc R U . . .
C24 C 0.1553(14) 0.6311(13) 0.7887(15) 0.107(5) Uani 1 1 d . . . . .
H24A H 0.1603 0.7169 0.7739 0.129 Uiso 1 1 calc R U . . .
H24B H 0.2370 0.5765 0.7784 0.129 Uiso 1 1 calc R U . . .
C25 C 0.0775(14) 0.6453(10) 0.7045(8) 0.102(4) Uani 1 1 d . . . . .
H25A H 0.1173 0.5867 0.6633 0.122 Uiso 1 1 calc R U . . .
H25B H 0.0548 0.7358 0.6413 0.122 Uiso 1 1 calc R U . . .
C26 C -0.0457(10) 0.6033(8) 0.7975(10) 0.071(3) Uani 1 1 d . . . . .
C27 C -0.0309(8) 0.6449(7) 0.8924(8) 0.055(2) Uani 1 1 d . . . . .
H27A H -0.0432 0.7396 0.8585 0.066 Uiso 1 1 calc R U . . .
H27B H -0.0842 0.6166 0.9680 0.066 Uiso 1 1 calc R U . . .
C28 C 0.2201(9) 0.3494(13) 0.8991(18) 0.140(7) Uani 1 1 d . . . . .
H28A H 0.2229 0.3757 0.8107 0.210 Uiso 1 1 calc R U . . .
H28B H 0.2236 0.2572 0.9433 0.210 Uiso 1 1 calc R U . . .
H28C H 0.2884 0.3637 0.9171 0.210 Uiso 1 1 calc R U . . .
C29 C 0.0750(18) 0.3569(14) 1.0775(11) 0.165(8) Uani 1 1 d . . . . .
H29A H 0.0357 0.4187 1.1141 0.247 Uiso 1 1 calc R U . . .
H29B H 0.1499 0.2996 1.1158 0.247 Uiso 1 1 calc R U . . .
H29C H 0.0219 0.3049 1.0907 0.247 Uiso 1 1 calc R U . . .
C30 C -0.133(3) 0.6670(12) 0.713(2) 0.160(17) Uani 0.70(3) 1 d . . P A 1
H30A H -0.2118 0.6614 0.7562 0.240 Uiso 0.70(3) 1 calc R U P A 1
H30B H -0.1145 0.6258 0.6561 0.240 Uiso 0.70(3) 1 calc R U P A 1
H30C H -0.1339 0.7583 0.6661 0.240 Uiso 0.70(3) 1 calc R U P A 1
C30' C -0.211(2) 0.614(3) 0.819(3) 0.062(10) Uani 0.30(3) 1 d . . P A 2
H30D H -0.2371 0.5827 0.9064 0.093 Uiso 0.30(3) 1 calc R U P A 2
H30E H -0.2234 0.5596 0.7858 0.093 Uiso 0.30(3) 1 calc R U P A 2
H30F H -0.2569 0.7039 0.7752 0.093 Uiso 0.30(3) 1 calc R U P A 2
C31 C 0.5574(6) -0.1035(6) 1.0205(6) 0.0260(14) Uani 1 1 d . . . . .
C32 C 0.4654(7) 0.0102(7) 1.0220(7) 0.0347(17) Uani 1 1 d . . . . .
H32 H 0.3851 0.0150 1.0558 0.042 Uiso 1 1 calc R U . . .
C33 C 0.5210(7) 0.1171(7) 0.9605(7) 0.0362(18) Uani 1 1 d . . . . .
H33 H 0.4818 0.2048 0.9470 0.043 Uiso 1 1 calc R U . . .
C34 C 0.6470(7) 0.0668(7) 0.9233(7) 0.0320(16) Uani 1 1 d . . . . .
H34 H 0.7040 0.1146 0.8825 0.038 Uiso 1 1 calc R U . . .
C35 C 0.6669(6) -0.0705(7) 0.9614(7) 0.0350(17) Uani 1 1 d . . . . .
H35 H 0.7403 -0.1290 0.9492 0.042 Uiso 1 1 calc R U . . .
C36 C 0.4573(9) -0.0292(10) 0.7519(8) 0.053(2) Uani 1 1 d . . . . .
H36 H 0.4368 -0.1084 0.7854 0.064 Uiso 1 1 calc R U . . .
C37 C 0.3798(8) 0.0932(9) 0.7479(8) 0.049(2) Uani 1 1 d . . . . .
H37 H 0.2986 0.1089 0.7800 0.058 Uiso 1 1 calc R U . . .
C38 C 0.4450(7) 0.1863(8) 0.6879(7) 0.0384(19) Uani 1 1 d . . . . .
H38 H 0.4147 0.2753 0.6727 0.046 Uiso 1 1 calc R U . . .
C39 C 0.5652(8) 0.1237(9) 0.6538(7) 0.046(2) Uani 1 1 d . . . . .
H39 H 0.6271 0.1644 0.6117 0.055 Uiso 1 1 calc R U . . .
C40 C 0.5746(11) -0.0084(10) 0.6940(9) 0.069(3) Uani 1 1 d . . . . .
H40 H 0.6444 -0.0727 0.6852 0.083 Uiso 1 1 calc R U . . .
C41 C 0.5794(6) -0.5212(6) 1.1315(6) 0.0241(13) Uani 1 1 d . . . . .
H41 H 0.6410 -0.4854 1.0669 0.029 Uiso 1 1 calc R U . . .
C42 C 0.6322(7) -0.6742(7) 1.1987(7) 0.0330(16) Uani 1 1 d . . . . .
C43 C 0.5510(7) -0.7221(6) 1.1561(6) 0.0360(14) Uani 1 1 d . . . . .
H43 H 0.5895 -0.8107 1.1585 0.043 Uiso 1 1 calc R U . . .
C44 C 0.4234(7) -0.7054(8) 1.2195(8) 0.048(2) Uani 1 1 d . . . . .
H44A H 0.4250 -0.7467 1.3099 0.058 Uiso 1 1 calc R U . . .
H44B H 0.3759 -0.7428 1.1961 0.058 Uiso 1 1 calc R U . . .
C45 C 0.3721(6) -0.5553(6) 1.1700(7) 0.0487(17) Uani 1 1 d . . . . .
H45A H 0.3610 -0.5270 1.2361 0.058 Uiso 1 1 calc R U . . .
H45B H 0.2942 -0.5256 1.1354 0.058 Uiso 1 1 calc R U . . .
C46 C 0.4695(7) -0.5003(7) 1.0667(7) 0.0393(17) Uani 1 1 d . . . . .
C47 C 0.5272(8) -0.6127(6) 1.0230(7) 0.0473(18) Uani 1 1 d . . . . .
H47A H 0.4705 -0.6232 0.9833 0.057 Uiso 1 1 calc R U . . .
H47B H 0.6018 -0.6035 0.9692 0.057 Uiso 1 1 calc R U . . .
C48 C 0.7663(7) -0.7142(7) 1.1505(7) 0.0498(18) Uani 1 1 d . . . . .
H48A H 0.7984 -0.8088 1.1899 0.075 Uiso 1 1 calc R U . . .
H48B H 0.8129 -0.6741 1.1700 0.075 Uiso 1 1 calc R U . . .
H48C H 0.7714 -0.6848 1.0615 0.075 Uiso 1 1 calc R U . . .
C49 C 0.6273(6) -0.7251(6) 1.3373(5) 0.0389(15) Uani 1 1 d . . . . .
H49A H 0.5451 -0.6947 1.3689 0.058 Uiso 1 1 calc R U . . .
H49B H 0.6808 -0.6934 1.3583 0.058 Uiso 1 1 calc R U . . .
H49C H 0.6528 -0.8202 1.3741 0.058 Uiso 1 1 calc R U . . .
C50 C 0.4218(7) -0.3659(7) 0.9691(7) 0.0477(17) Uani 1 1 d . . . . .
H50A H 0.4878 -0.3387 0.9099 0.071 Uiso 1 1 calc R U . . .
H50B H 0.3847 -0.3052 1.0072 0.071 Uiso 1 1 calc R U . . .
H50C H 0.3619 -0.3665 0.9267 0.071 Uiso 1 1 calc R U . . .
C51 C 0.6031(6) -0.3260(7) 1.3988(7) 0.0322(16) Uani 1 1 d . . . . .
H51 H 0.6905 -0.3655 1.3840 0.039 Uiso 1 1 calc R U . . .
C52 C 0.5857(7) -0.1963(7) 1.4142(7) 0.0358(17) Uani 1 1 d . . . . .
C53 C 0.5502(12) -0.2540(10) 1.5626(8) 0.082(4) Uani 1 1 d . . . . .
H53 H 0.5670 -0.2053 1.6012 0.099 Uiso 1 1 calc R U . . .
C54 C 0.4123(9) -0.2466(12) 1.5789(10) 0.079(3) Uani 1 1 d D . . . .
H54A H 0.3647 -0.1636 1.5194 0.095 Uiso 1 1 calc R U . . .
H54B H 0.3770 -0.2611 1.6635 0.095 Uiso 1 1 calc R U . . .
C55 C 0.4287(9) -0.3825(13) 1.5449(10) 0.130(6) Uani 1 1 d . . . . .
H55A H 0.3988 -0.4522 1.6148 0.156 Uiso 1 1 calc R U . . .
H55B H 0.3894 -0.3552 1.4703 0.156 Uiso 1 1 calc R U . . .
C56 C 0.5562(8) -0.4188(8) 1.5258(7) 0.0421(19) Uani 1 1 d . . . . .
C57 C 0.6124(10) -0.3893(11) 1.6156(8) 0.083(3) Uani 1 1 d . . . . .
H57A H 0.5877 -0.4341 1.7035 0.099 Uiso 1 1 calc R U . . .
H57B H 0.7007 -0.4068 1.6027 0.099 Uiso 1 1 calc R U . . .
C58 C 0.7008(9) -0.1547(11) 1.3742(14) 0.103(5) Uani 1 1 d . . . . .
H58A H 0.7171 -0.1247 1.2851 0.154 Uiso 1 1 calc R U . . .
H58B H 0.7676 -0.2287 1.4151 0.154 Uiso 1 1 calc R U . . .
H58C H 0.6917 -0.0842 1.3967 0.154 Uiso 1 1 calc R U . . .
C59 C 0.4879(8) -0.0819(8) 1.3421(10) 0.072(3) Uani 1 1 d D . . . .
H59A H 0.4739 -0.0107 1.3653 0.108 Uiso 1 1 calc R U . . .
H59B H 0.4140 -0.1075 1.3600 0.108 Uiso 1 1 calc R U . . .
H59C H 0.5122 -0.0531 1.2542 0.108 Uiso 1 1 calc R U . . .
C60 C 0.6152(8) -0.5637(8) 1.5524(9) 0.076(3) Uani 1 1 d . . . . .
H60A H 0.6019 -0.6175 1.6400 0.115 Uiso 1 1 calc R U . . .
H60B H 0.7014 -0.5782 1.5294 0.115 Uiso 1 1 calc R U . . .
H60C H 0.5795 -0.5871 1.5046 0.115 Uiso 1 1 calc R U . . .
O1 O 0.0418(4) 0.1564(4) 0.9435(4) 0.0280(10) Uani 1 1 d . . . . .
O2 O 0.0456(4) 0.2173(4) 0.7201(4) 0.0260(10) Uani 1 1 d . . . . .
O3 O 0.0272(4) 0.3837(4) 0.7922(4) 0.0293(10) Uani 1 1 d . . . . .
O4 O -0.1572(4) 0.2961(5) 0.8329(4) 0.0350(11) Uani 1 1 d . . . . .
O5 O 0.5367(4) -0.2271(4) 1.0710(5) 0.0329(11) Uani 1 1 d . . . . .
O6 O 0.5453(4) -0.4548(4) 1.2144(4) 0.0261(10) Uani 1 1 d . . . . .
O7 O 0.5406(4) -0.3005(4) 1.2971(4) 0.0272(10) Uani 1 1 d . . . . .
O8 O 0.7375(4) -0.3794(5) 1.1745(5) 0.0343(11) Uani 1 1 d . . . . .
P1 P -0.02479(15) 0.26711(15) 0.82111(15) 0.0256(4) Uani 1 1 d . . . . .
P2 P 0.60563(14) -0.34564(15) 1.18953(15) 0.0238(4) Uani 1 1 d . . . . .
Fe1 Fe 0.07032(6) -0.11555(6) 1.16533(6) 0.0249(2) Uani 1 1 d . . . . .
Fe2 Fe 0.53033(6) 0.03597(6) 0.84245(6) 0.0259(2) Uani 1 1 d . . . . .

loop_
_atom_site_aniso_label
_atom_site_aniso_U_11
_atom_site_aniso_U_22
_atom_site_aniso_U_33
_atom_site_aniso_U_23
_atom_site_aniso_U_13
_atom_site_aniso_U_12
C1 0.043(4) 0.026(3) 0.025(4) -0.013(3) -0.009(3) -0.007(3)
C2 0.038(4) 0.033(4) 0.024(3) -0.010(3) -0.009(3) -0.013(3)
C3 0.058(5) 0.036(4) 0.040(5) -0.015(4) -0.013(4) -0.023(3)
C4 0.095(7) 0.028(4) 0.024(4) -0.016(4) 0.001(4) -0.019(4)
C5 0.048(4) 0.043(5) 0.034(4) -0.023(4) 0.008(3) -0.018(3)
C6 0.089(7) 0.031(4) 0.043(5) -0.001(4) -0.031(5) -0.028(4)
C7 0.057(5) 0.050(5) 0.028(4) -0.020(4) -0.012(4) -0.002(4)
C8 0.054(5) 0.046(5) 0.025(4) -0.010(3) -0.004(3) -0.023(3)
C9 0.051(5) 0.030(4) 0.047(5) -0.012(4) -0.016(4) 0.000(3)
C10 0.035(4) 0.047(5) 0.040(4) 0.004(4) -0.010(3) -0.020(3)
C11 0.023(3) 0.024(3) 0.018(3) -0.012(3) -0.010(2) 0.003(2)
C12 0.042(4) 0.030(4) 0.024(4) -0.014(3) -0.002(3) 0.000(3)
C13 0.044(4) 0.037(3) 0.024(3) -0.019(3) 0.001(3) -0.006(3)
C14 0.050(4) 0.046(4) 0.047(4) -0.033(4) 0.010(3) 0.003(3)
C15 0.034(3) 0.022(3) 0.038(3) -0.016(3) 0.002(3) -0.006(2)
C16 0.025(3) 0.035(4) 0.046(4) -0.027(3) 0.001(3) -0.005(3)
C17 0.061(5) 0.046(4) 0.058(5) -0.041(4) -0.018(4) -0.002(3)
C18 0.056(5) 0.041(4) 0.029(3) -0.010(3) -0.012(3) 0.004(3)
C19 0.035(3) 0.032(3) 0.028(3) -0.012(2) -0.002(2) -0.007(2)
C20 0.042(4) 0.049(4) 0.093(6) -0.043(4) 0.002(4) -0.017(3)
C21 0.024(3) 0.028(3) 0.032(3) -0.019(3) -0.002(2) -0.004(2)
C22 0.055(5) 0.036(4) 0.075(6) -0.029(4) -0.038(4) 0.006(3)
C23 0.068(6) 0.069(6) 0.118(9) -0.063(6) -0.020(6) -0.021(5)
C24 0.128(11) 0.082(8) 0.146(13) -0.083(9) 0.058(10) -0.063(8)
C25 0.193(14) 0.063(6) 0.040(5) -0.016(4) 0.009(6) -0.044(7)
C26 0.105(7) 0.026(4) 0.078(7) -0.035(5) -0.051(6) 0.031(4)
C27 0.080(6) 0.030(3) 0.061(5) -0.030(3) -0.012(4) -0.003(3)
C28 0.048(6) 0.127(10) 0.32(2) -0.165(13) -0.060(9) 0.018(6)
C29 0.32(2) 0.111(10) 0.086(8) -0.039(8) -0.116(12) -0.025(12)
C30 0.29(3) 0.020(6) 0.18(3) -0.006(9) -0.20(3) -0.001(11)
C30' 0.029(13) 0.033(14) 0.064(19) 0.001(13) 0.006(11) 0.023(9)
C31 0.037(4) 0.021(3) 0.021(3) -0.004(3) -0.006(3) -0.016(3)
C32 0.043(4) 0.031(4) 0.028(4) -0.017(3) 0.001(3) -0.005(3)
C33 0.047(4) 0.022(4) 0.043(5) -0.018(4) -0.010(4) -0.005(3)
C34 0.047(4) 0.027(4) 0.027(4) -0.006(3) -0.012(3) -0.019(3)
C35 0.031(4) 0.027(4) 0.042(4) -0.010(3) -0.014(3) -0.003(3)
C36 0.094(7) 0.057(6) 0.026(4) -0.010(4) -0.020(4) -0.042(5)
C37 0.046(5) 0.058(5) 0.044(5) -0.010(4) -0.024(4) -0.019(4)
C38 0.048(4) 0.035(4) 0.022(4) 0.010(3) -0.015(3) -0.022(3)
C39 0.054(5) 0.052(5) 0.021(4) -0.002(4) -0.002(3) -0.023(4)
C40 0.114(9) 0.058(6) 0.035(5) -0.034(5) -0.029(5) 0.009(6)
C41 0.030(3) 0.019(3) 0.022(3) -0.012(2) 0.007(2) -0.008(2)
C42 0.049(4) 0.027(4) 0.029(3) -0.011(3) -0.005(3) -0.016(3)
C43 0.051(4) 0.027(3) 0.030(3) -0.009(3) -0.005(3) -0.015(3)
C44 0.046(4) 0.039(4) 0.063(5) -0.016(4) -0.012(4) -0.021(3)
C45 0.037(4) 0.037(3) 0.073(5) -0.017(3) -0.012(3) -0.014(3)
C46 0.051(4) 0.031(4) 0.045(4) -0.022(3) -0.008(3) -0.012(3)
C47 0.078(5) 0.030(3) 0.041(4) -0.015(3) -0.018(4) -0.015(3)
C48 0.049(4) 0.038(4) 0.058(4) -0.026(3) -0.003(3) 0.001(3)
C49 0.051(4) 0.024(3) 0.024(3) 0.000(2) -0.006(3) -0.003(3)
C50 0.052(4) 0.043(4) 0.060(4) -0.024(3) -0.023(3) -0.011(3)
C51 0.025(3) 0.033(4) 0.037(4) -0.017(3) -0.006(3) -0.002(3)
C52 0.053(4) 0.030(4) 0.037(4) -0.020(3) -0.015(3) -0.011(3)
C53 0.145(11) 0.066(6) 0.039(4) -0.038(4) -0.027(6) 0.001(6)
C54 0.063(6) 0.130(10) 0.081(7) -0.084(7) 0.030(5) -0.037(6)
C55 0.060(6) 0.127(10) 0.073(7) 0.046(7) 0.018(5) -0.015(6)
C56 0.062(5) 0.036(4) 0.029(4) -0.007(3) -0.004(3) -0.022(3)
C57 0.108(9) 0.096(7) 0.047(5) -0.020(5) -0.019(5) -0.038(6)
C58 0.061(6) 0.073(7) 0.210(15) -0.087(9) 0.020(7) -0.041(5)
C59 0.074(6) 0.044(5) 0.119(8) -0.056(5) -0.037(6) 0.008(4)
C60 0.063(6) 0.043(5) 0.067(6) 0.015(4) 0.005(5) -0.012(4)
O1 0.043(3) 0.026(2) 0.019(2) -0.0058(19) -0.0095(19) -0.0138(19)
O2 0.025(2) 0.023(2) 0.031(3) -0.014(2) -0.0069(18) -0.0020(17)
O3 0.049(3) 0.024(2) 0.018(2) -0.0114(18) 0.0034(18) -0.0139(18)
O4 0.033(2) 0.046(3) 0.032(2) -0.024(2) 0.0007(19) -0.010(2)
O5 0.043(3) 0.021(2) 0.036(3) -0.005(2) -0.013(2) -0.0145(19)
O6 0.031(2) 0.022(2) 0.027(2) -0.0136(19) 0.0034(17) -0.0078(16)
O7 0.035(2) 0.028(2) 0.021(2) -0.013(2) -0.0063(18) -0.0040(18)
O8 0.031(2) 0.037(3) 0.037(3) -0.019(2) -0.0032(19) -0.0073(19)
P1 0.0353(9) 0.0243(8) 0.0207(8) -0.0110(7) -0.0028(7) -0.0097(6)
P2 0.0300(8) 0.0202(8) 0.0207(8) -0.0088(7) -0.0026(6) -0.0057(6)
Fe1 0.0301(5) 0.0214(5) 0.0234(5) -0.0087(4) -0.0046(4) -0.0068(3)
Fe2 0.0348(5) 0.0229(5) 0.0211(5) -0.0072(4) -0.0050(4) -0.0103(4)

loop_
_atom_type_symbol
_atom_type_description
_atom_type_scat_dispersion_real
_atom_type_scat_dispersion_imag
_atom_type_scat_source
C C 0.0033 0.0016 'International Tables Vol C Tables 4.2.6.8 and 6.1.1.4'
O O 0.0106 0.0060 'International Tables Vol C Tables 4.2.6.8 and 6.1.1.4'
P P 0.1023 0.0942 'International Tables Vol C Tables 4.2.6.8 and 6.1.1.4'
Fe Fe 0.3463 0.8444 'International Tables Vol C Tables 4.2.6.8 and 6.1.1.4'
H H 0.0000 0.0000 'International Tables Vol C Tables 4.2.6.8 and 6.1.1.4'

loop_
_geom_angle_atom_site_label_1
_geom_angle_atom_site_label_2
_geom_angle_atom_site_label_3
_geom_angle
C2 C1 O1 125.8(6)
C2 C1 C5 110.4(7)
O1 C1 C5 123.7(7)
C2 C1 Fe1 70.9(4)
O1 C1 Fe1 125.4(4)
C5 C1 Fe1 69.5(4)
C1 C2 C3 105.0(7)
C1 C2 Fe1 68.6(4)
C3 C2 Fe1 69.1(4)
C1 C2 H2 127.5
C3 C2 H2 127.5
Fe1 C2 H2 126.3
C4 C3 C2 109.5(7)
C4 C3 Fe1 69.9(5)
C2 C3 Fe1 70.0(4)
C4 C3 H3 125.2
C2 C3 H3 125.2
Fe1 C3 H3 126.5
C3 C4 C5 109.5(7)
C3 C4 Fe1 70.8(5)
C5 C4 Fe1 69.2(4)
C3 C4 H4 125.3
C5 C4 H4 125.3
Fe1 C4 H4 126.3
C4 C5 C1 105.6(7)
C4 C5 Fe1 69.9(4)
C1 C5 Fe1 69.6(4)
C4 C5 H5 127.2
C1 C5 H5 127.2
Fe1 C5 H5 125.0
C10 C6 C7 109.3(8)
C10 C6 Fe1 71.2(5)
C7 C6 Fe1 70.7(5)
C10 C6 H6 125.4
C7 C6 H6 125.4
Fe1 C6 H6 124.3
C8 C7 C6 107.1(8)
C8 C7 Fe1 69.4(5)
C6 C7 Fe1 68.5(5)
C8 C7 H7 126.5
C6 C7 H7 126.5
Fe1 C7 H7 127.2
C9 C8 C7 107.3(7)
C9 C8 Fe1 70.0(5)
C7 C8 Fe1 70.2(5)
C9 C8 H8 126.4
C7 C8 H8 126.4
Fe1 C8 H8 125.0
C8 C9 C10 110.2(7)
C8 C9 Fe1 70.0(4)
C10 C9 Fe1 70.6(4)
C8 C9 H9 124.9
C10 C9 H9 124.9
Fe1 C9 H9 126.1
C6 C10 C9 106.1(8)
C6 C10 Fe1 68.6(5)
C9 C10 Fe1 69.3(4)
C6 C10 H10 127.0
C9 C10 H10 127.0
Fe1 C10 H10 126.7
O2 C11 C16 110.3(5)
O2 C11 C12 111.4(5)
C16 C11 C12 106.0(6)
O2 C11 H11 109.7
C16 C11 H11 109.7
C12 C11 H11 109.7
C19 C12 C18 110.0(6)
C19 C12 C13 114.5(5)
C18 C12 C13 107.8(6)
C19 C12 C11 114.7(5)
C18 C12 C11 109.9(6)
C13 C12 C11 99.4(5)
C12 C13 C14 110.8(5)
C12 C13 C17 101.9(5)
C14 C13 C17 99.6(6)
C12 C13 H13 114.3
C14 C13 H13 114.3
C17 C13 H13 114.3
C15 C14 C13 103.0(5)
C15 C14 H14A 111.2
C13 C14 H14A 111.2
C15 C14 H14B 111.2
C13 C14 H14B 111.2
H14A C14 H14B 109.1
C14 C15 C16 104.7(5)
C14 C15 H15A 110.8
C16 C15 H15A 110.8
C14 C15 H15B 110.8
C16 C15 H15B 110.8
H15A C15 H15B 108.9
C17 C16 C11 98.9(6)
C17 C16 C20 119.3(7)
C11 C16 C20 112.7(6)
C17 C16 C15 101.9(6)
C11 C16 C15 109.4(5)
C20 C16 C15 113.1(6)
C16 C17 C13 94.9(5)
C16 C17 H17A 112.7
C13 C17 H17A 112.7
C16 C17 H17B 112.7
C13 C17 H17B 112.7
H17A C17 H17B 110.2
C12 C18 H18A 109.5
C12 C18 H18B 109.5
H18A C18 H18B 109.5
C12 C18 H18C 109.5
H18A C18 H18C 109.5
H18B C18 H18C 109.5
C12 C19 H19A 109.5
C12 C19 H19B 109.5
H19A C19 H19B 109.5
C12 C19 H19C 109.5
H19A C19 H19C 109.5
H19B C19 H19C 109.5
C16 C20 H20A 109.5
C16 C20 H20B 109.5
H20A C20 H20B 109.5
C16 C20 H20C 109.5
H20A C20 H20C 109.5
H20B C20 H20C 109.5
O3 C21 C26 112.2(6)
O3 C21 C22 112.3(6)
C26 C21 C22 102.5(7)
O3 C21 H21 109.9
C26 C21 H21 109.9
C22 C21 H21 109.9
C29 C22 C23 109.5(9)
C29 C22 C28 108.6(11)
C23 C22 C28 115.9(9)
C29 C22 C21 107.8(9)
C23 C22 C21 103.2(6)
C28 C22 C21 111.6(8)
C24 C23 C27 100.3(10)
C24 C23 C22 110.9(9)
C27 C23 C22 103.8(7)
C24 C23 H23 113.6
C27 C23 H23 113.6
C22 C23 H23 113.6
C25 C24 C23 105.3(11)
C25 C24 H24A 110.7
C23 C24 H24A 110.7
C25 C24 H24B 110.7
C23 C24 H24B 110.7
H24A C24 H24B 108.8
C24 C25 C26 103.9(8)
C24 C25 H25A 111.0
C26 C25 H25A 111.0
C24 C25 H25B 111.0
C26 C25 H25B 111.0
H25A C25 H25B 109.0
C30 C26 C27 127.1(11)
C30 C26 C21 122.7(10)
C27 C26 C21 99.6(7)
C30 C26 C25 101.1(17)
C27 C26 C25 94.2(8)
C21 C26 C25 107.1(7)
C27 C26 C30' 103.8(13)
C21 C26 C30' 93.4(11)
C25 C26 C30' 150.2(11)
C23 C27 C26 97.1(7)
C23 C27 H27A 112.3
C26 C27 H27A 112.3
C23 C27 H27B 112.3
C26 C27 H27B 112.3
H27A C27 H27B 109.9
C22 C28 H28A 109.5
C22 C28 H28B 109.5
H28A C28 H28B 109.5
C22 C28 H28C 109.5
H28A C28 H28C 109.5
H28B C28 H28C 109.5
C22 C29 H29A 109.5
C22 C29 H29B 109.5
H29A C29 H29B 109.5
C22 C29 H29C 109.5
H29A C29 H29C 109.5
H29B C29 H29C 109.5
C26 C30 H30A 109.5
C26 C30 H30B 109.5
H30A C30 H30B 109.5
C26 C30 H30C 109.5
H30A C30 H30C 109.5
H30B C30 H30C 109.5
C26 C30' H30D 109.5
C26 C30' H30E 109.5
H30D C30' H30E 109.5
C26 C30' H30F 109.5
H30D C30' H30F 109.5
H30E C30' H30F 109.5
O5 C31 C35 127.6(6)
O5 C31 C32 122.5(6)
C35 C31 C32 109.9(6)
O5 C31 Fe2 125.5(4)
C35 C31 Fe2 70.3(4)
C32 C31 Fe2 70.4(4)
C31 C32 C33 106.0(7)
C31 C32 Fe2 69.1(4)
C33 C32 Fe2 68.7(4)
C31 C32 H32 127.0
C33 C32 H32 127.0
Fe2 C32 H32 126.8
C32 C33 C34 109.0(6)
C32 C33 Fe2 70.0(4)
C34 C33 Fe2 70.4(4)
C32 C33 H33 125.5
C34 C33 H33 125.5
Fe2 C33 H33 125.6
C35 C34 C33 106.3(6)
C35 C34 Fe2 69.2(4)
C33 C34 Fe2 68.3(4)
C35 C34 H34 126.9
C33 C34 H34 126.9
Fe2 C34 H34 127.2
C31 C35 C34 108.7(6)
C31 C35 Fe2 69.3(4)
C34 C35 Fe2 70.3(4)
C31 C35 H35 125.6
C34 C35 H35 125.6
Fe2 C35 H35 126.3
C37 C36 C40 106.9(8)
C37 C36 Fe2 70.3(5)
C40 C36 Fe2 67.8(5)
C37 C36 H36 126.6
C40 C36 H36 126.6
Fe2 C36 H36 126.9
C38 C37 C36 108.3(8)
C38 C37 Fe2 69.9(4)
C36 C37 Fe2 69.6(5)
C38 C37 H37 125.8
C36 C37 H37 125.8
Fe2 C37 H37 126.2
C37 C38 C39 108.7(8)
C37 C38 Fe2 70.6(4)
C39 C38 Fe2 69.2(4)
C37 C38 H38 125.6
C39 C38 H38 125.6
Fe2 C38 H38 126.2
C40 C39 C38 108.0(8)
C40 C39 Fe2 69.1(5)
C38 C39 Fe2 70.3(4)
C40 C39 H39 126.0
C38 C39 H39 126.0
Fe2 C39 H39 126.2
C39 C40 C36 108.0(8)
C39 C40 Fe2 70.9(5)
C36 C40 Fe2 70.6(5)
C39 C40 H40 126.0
C36 C40 H40 126.0
Fe2 C40 H40 124.1
O6 C41 C46 112.3(5)
O6 C41 C42 114.1(5)
C46 C41 C42 104.7(6)
O6 C41 H41 108.5
C46 C41 H41 108.5
C42 C41 H41 108.5
C49 C42 C48 108.0(6)
C49 C42 C43 113.3(6)
C48 C42 C43 111.5(6)
C49 C42 C41 113.3(6)
C48 C42 C41 109.2(5)
C43 C42 C41 101.6(5)
C44 C43 C42 112.8(6)
C44 C43 C47 101.1(6)
C42 C43 C47 101.5(5)
C44 C43 H43 113.4
C42 C43 H43 113.4
C47 C43 H43 113.4
C43 C44 C45 102.6(6)
C43 C44 H44A 111.2
C45 C44 H44A 111.2
C43 C44 H44B 111.2
C45 C44 H44B 111.2
H44A C44 H44B 109.2
C44 C45 C46 104.7(6)
C44 C45 H45A 110.8
C46 C45 H45A 110.8
C44 C45 H45B 110.8
C46 C45 H45B 110.8
H45A C45 H45B 108.9
C50 C46 C41 116.1(6)
C50 C46 C47 116.7(6)
C41 C46 C47 97.8(5)
C50 C46 C45 114.7(6)
C41 C46 C45 108.0(6)
C47 C46 C45 101.3(6)
C43 C47 C46 94.2(6)
C43 C47 H47A 112.9
C46 C47 H47A 112.9
C43 C47 H47B 112.9
C46 C47 H47B 112.9
H47A C47 H47B 110.3
C42 C48 H48A 109.5
C42 C48 H48B 109.5
H48A C48 H48B 109.5
C42 C48 H48C 109.5
H48A C48 H48C 109.5
H48B C48 H48C 109.5
C42 C49 H49A 109.5
C42 C49 H49B 109.5
H49A C49 H49B 109.5
C42 C49 H49C 109.5
H49A C49 H49C 109.5
H49B C49 H49C 109.5
C46 C50 H50A 109.5
C46 C50 H50B 109.5
H50A C50 H50B 109.5
C46 C50 H50C 109.5
H50A C50 H50C 109.5
H50B C50 H50C 109.5
O7 C51 C56 113.0(6)
O7 C51 C52 112.2(5)
C56 C51 C52 104.6(6)
O7 C51 H51 109.0
C56 C51 H51 109.0
C52 C51 H51 109.0
C59 C52 C58 107.2(8)
C59 C52 C51 113.9(6)
C58 C52 C51 111.3(7)
C59 C52 C53 112.7(8)
C58 C52 C53 114.6(8)
C51 C52 C53 97.1(6)
C57 C53 C54 105.6(10)
C57 C53 C52 108.2(7)
C54 C53 C52 105.6(7)
C57 C53 H53 112.3
C54 C53 H53 112.3
C52 C53 H53 112.3
C53 C54 C55 97.6(7)
C53 C54 H54A 112.2
C55 C54 H54A 112.2
C53 C54 H54B 112.2
C55 C54 H54B 112.2
H54A C54 H54B 109.8
C56 C55 C54 97.4(10)
C56 C55 H55A 112.3
C54 C55 H55A 112.3
C56 C55 H55B 112.3
C54 C55 H55B 112.3
H55A C55 H55B 109.9
C55 C56 C60 115.0(9)
C55 C56 C51 112.8(7)
C60 C56 C51 112.4(7)
C55 C56 C57 109.2(10)
C60 C56 C57 106.8(7)
C51 C56 C57 99.2(7)
C53 C57 C56 92.5(7)
C53 C57 H57A 113.2
C56 C57 H57A 113.2
C53 C57 H57B 113.2
C56 C57 H57B 113.2
H57A C57 H57B 110.6
C52 C58 H58A 109.5
C52 C58 H58B 109.5
H58A C58 H58B 109.5
C52 C58 H58C 109.5
H58A C58 H58C 109.5
H58B C58 H58C 109.5
C52 C59 H59A 109.5
C52 C59 H59B 109.5
H59A C59 H59B 109.5
C52 C59 H59C 109.5
H59A C59 H59C 109.5
H59B C59 H59C 109.5
C56 C60 H60A 109.5
C56 C60 H60B 109.5
H60A C60 H60B 109.5
C56 C60 H60C 109.5
H60A C60 H60C 109.5
H60B C60 H60C 109.5
C1 O1 P1 118.9(4)
C11 O2 P1 122.5(4)
C21 O3 P1 121.5(4)
C31 O5 P2 120.1(4)
C41 O6 P2 119.8(4)
C51 O7 P2 122.9(4)
O4 P1 O2 116.9(3)
O4 P1 O3 116.3(3)
O2 P1 O3 102.9(3)
O4 P1 O1 115.4(3)
O2 P1 O1 102.3(2)
O3 P1 O1 100.7(3)
O8 P2 O6 117.2(3)
O8 P2 O7 117.2(3)
O6 P2 O7 102.2(3)
O8 P2 O5 115.7(3)
O6 P2 O5 100.1(3)
O7 P2 O5 101.8(3)
C5 Fe1 C1 41.0(3)
C5 Fe1 C6 120.7(4)
C1 Fe1 C6 109.0(3)
C5 Fe1 C4 40.9(3)
C1 Fe1 C4 67.6(3)
C6 Fe1 C4 156.1(4)
C5 Fe1 C3 68.1(3)
C1 Fe1 C3 67.3(3)
C6 Fe1 C3 163.3(4)
C4 Fe1 C3 39.3(4)
C5 Fe1 C9 124.4(3)
C1 Fe1 C9 162.0(3)
C6 Fe1 C9 67.1(3)
C4 Fe1 C9 108.4(3)
C3 Fe1 C9 121.5(3)
C5 Fe1 C8 160.9(3)
C1 Fe1 C8 156.8(3)
C6 Fe1 C8 68.2(3)
C4 Fe1 C8 124.6(3)
C3 Fe1 C8 108.4(3)
C9 Fe1 C8 40.1(3)
C5 Fe1 C2 69.4(3)
C1 Fe1 C2 40.4(3)
C6 Fe1 C2 125.7(3)
C4 Fe1 C2 68.2(3)
C3 Fe1 C2 40.9(3)
C9 Fe1 C2 156.3(3)
C8 Fe1 C2 121.1(3)
C5 Fe1 C7 156.7(3)
C1 Fe1 C7 122.3(3)
C6 Fe1 C7 40.7(4)
C4 Fe1 C7 161.5(4)
C3 Fe1 C7 126.2(4)
C9 Fe1 C7 67.1(3)
C8 Fe1 C7 40.4(3)
C2 Fe1 C7 108.2(3)
C5 Fe1 C10 106.6(3)
C1 Fe1 C10 125.5(3)
C6 Fe1 C10 40.3(4)
C4 Fe1 C10 121.0(4)
C3 Fe1 C10 155.2(3)
C9 Fe1 C10 40.1(3)
C8 Fe1 C10 68.2(3)
C2 Fe1 C10 162.1(3)
C7 Fe1 C10 68.2(4)
C40 Fe2 C33 162.0(4)
C40 Fe2 C31 122.8(3)
C33 Fe2 C31 68.2(3)
C40 Fe2 C39 40.0(4)
C33 Fe2 C39 124.7(4)
C31 Fe2 C39 157.2(3)
C40 Fe2 C35 109.7(4)
C33 Fe2 C35 68.4(3)
C31 Fe2 C35 40.5(3)
C39 Fe2 C35 122.1(3)
C40 Fe2 C32 156.2(4)
C33 Fe2 C32 41.3(3)
C31 Fe2 C32 40.5(3)
C39 Fe2 C32 161.3(3)
C35 Fe2 C32 68.7(3)
C40 Fe2 C38 67.8(4)
C33 Fe2 C38 106.3(3)
C31 Fe2 C38 161.1(3)
C39 Fe2 C38 40.6(3)
C35 Fe2 C38 156.2(3)
C32 Fe2 C38 123.6(3)
C40 Fe2 C36 41.6(4)
C33 Fe2 C36 153.7(4)
C31 Fe2 C36 109.2(3)
C39 Fe2 C36 68.1(4)
C35 Fe2 C36 127.7(3)
C32 Fe2 C36 119.3(3)
C38 Fe2 C36 67.2(3)
C40 Fe2 C37 68.4(4)
C33 Fe2 C37 118.6(4)
C31 Fe2 C37 125.8(3)
C39 Fe2 C37 67.7(4)
C35 Fe2 C37 163.6(3)
C32 Fe2 C37 106.1(3)
C38 Fe2 C37 39.5(3)
C36 Fe2 C37 40.1(4)
C40 Fe2 C34 125.6(4)
C33 Fe2 C34 41.3(3)
C31 Fe2 C34 68.4(3)
C39 Fe2 C34 107.8(3)
C35 Fe2 C34 40.5(3)
C32 Fe2 C34 69.7(3)
C38 Fe2 C34 120.2(3)
C36 Fe2 C34 164.3(4)
C37 Fe2 C34 154.0(3)

loop_
_geom_bond_atom_site_label_1
_geom_bond_atom_site_label_2
_geom_bond_distance
C1 C2 1.406(10)
C1 O1 1.409(8)
C1 C5 1.412(10)
C1 Fe1 2.018(7)
C2 C3 1.428(11)
C2 Fe1 2.049(7)
C2 H2 0.9300
C3 C4 1.367(12)
C3 Fe1 2.037(7)
C3 H3 0.9300
C4 C5 1.411(11)
C4 Fe1 2.026(8)
C4 H4 0.9300
C5 Fe1 2.017(8)
C5 H5 0.9300
C6 C10 1.404(13)
C6 C7 1.418(13)
C6 Fe1 2.022(8)
C6 H6 0.9300
C7 C8 1.412(12)
C7 Fe1 2.051(8)
C7 H7 0.9300
C8 C9 1.396(12)
C8 Fe1 2.039(8)
C8 H8 0.9300
C9 C10 1.404(11)
C9 Fe1 2.039(8)
C9 H9 0.9300
C10 Fe1 2.056(8)
C10 H10 0.9300
C11 O2 1.479(7)
C11 C16 1.515(9)
C11 C12 1.577(10)
C11 H11 0.9800
C12 C19 1.522(10)
C12 C18 1.527(9)
C12 C13 1.544(8)
C13 C14 1.545(9)
C13 C17 1.557(10)
C13 H13 0.9800
C14 C15 1.509(10)
C14 H14A 0.9700
C14 H14B 0.9700
C15 C16 1.536(8)
C15 H15A 0.9700
C15 H15B 0.9700
C16 C17 1.495(11)
C16 C20 1.517(11)
C17 H17A 0.9700
C17 H17B 0.9700
C18 H18A 0.9600
C18 H18B 0.9600
C18 H18C 0.9600
C19 H19A 0.9600
C19 H19B 0.9600
C19 H19C 0.9600
C20 H20A 0.9600
C20 H20B 0.9600
C20 H20C 0.9600
C21 O3 1.456(8)
C21 C26 1.525(11)
C21 C22 1.556(9)
C21 H21 0.9800
C22 C29 1.493(17)
C22 C23 1.500(12)
C22 C28 1.515(13)
C23 C24 1.442(17)
C23 C27 1.486(12)
C23 H23 0.9800
C24 C25 1.429(18)
C24 H24A 0.9700
C24 H24B 0.9700
C25 C26 1.684(17)
C25 H25A 0.9700
C25 H25B 0.9700
C26 C30 1.373(15)
C26 C27 1.503(11)
C26 C30' 1.86(3)
C27 H27A 0.9700
C27 H27B 0.9700
C28 H28A 0.9600
C28 H28B 0.9600
C28 H28C 0.9600
C29 H29A 0.9600
C29 H29B 0.9600
C29 H29C 0.9600
C30 H30A 0.9600
C30 H30B 0.9600
C30 H30C 0.9600
C30' H30D 0.9600
C30' H30E 0.9600
C30' H30F 0.9600
C31 O5 1.391(8)
C31 C35 1.407(10)
C31 C32 1.409(10)
C31 Fe2 2.028(6)
C32 C33 1.437(11)
C32 Fe2 2.045(7)
C32 H32 0.9300
C33 C34 1.439(11)
C33 Fe2 2.027(8)
C33 H33 0.9300
C34 C35 1.418(10)
C34 Fe2 2.056(7)
C34 H34 0.9300
C35 Fe2 2.041(7)
C35 H35 0.9300
C36 C37 1.406(14)
C36 C40 1.440(15)
C36 Fe2 2.047(8)
C36 H36 0.9300
C37 C38 1.387(11)
C37 Fe2 2.055(7)
C37 H37 0.9300
C38 C39 1.413(12)
C38 Fe2 2.046(7)
C38 H38 0.9300
C39 C40 1.381(13)
C39 Fe2 2.031(8)
C39 H39 0.9300
C40 Fe2 2.009(8)
C40 H40 0.9300
C41 O6 1.455(8)
C41 C46 1.543(9)
C41 C42 1.555(9)
C41 H41 0.9800
C42 C49 1.489(9)
C42 C48 1.534(10)
C42 C43 1.535(9)
C43 C44 1.508(11)
C43 C47 1.538(9)
C43 H43 0.9800
C44 C45 1.525(10)
C44 H44A 0.9700
C44 H44B 0.9700
C45 C46 1.549(11)
C45 H45A 0.9700
C45 H45B 0.9700
C46 C50 1.477(10)
C46 C47 1.544(10)
C47 H47A 0.9700
C47 H47B 0.9700
C48 H48A 0.9600
C48 H48B 0.9600
C48 H48C 0.9600
C49 H49A 0.9600
C49 H49B 0.9600
C49 H49C 0.9600
C50 H50A 0.9600
C50 H50B 0.9600
C50 H50C 0.9600
C51 O7 1.429(8)
C51 C56 1.531(11)
C51 C52 1.574(10)
C51 H51 0.9800
C52 C59 1.479(10)
C52 C58 1.495(12)
C52 C53 1.607(12)
C53 C57 1.402(14)
C53 C54 1.557(16)
C53 H53 0.9800
C54 C55 1.781(19)
C54 H54A 0.9700
C54 H54B 0.9700
C55 C56 1.397(13)
C55 H55A 0.9700
C55 H55B 0.9700
C56 C60 1.518(12)
C56 C57 1.602(12)
C57 H57A 0.9700
C57 H57B 0.9700
C58 H58A 0.9600
C58 H58B 0.9600
C58 H58C 0.9600
C59 H59A 0.9600
C59 H59B 0.9600
C59 H59C 0.9600
C60 H60A 0.9600
C60 H60B 0.9600
C60 H60C 0.9600
O1 P1 1.591(4)
O2 P1 1.548(5)
O3 P1 1.564(5)
O4 P1 1.454(5)
O5 P2 1.596(5)
O6 P2 1.563(5)
O7 P2 1.574(5)
O8 P2 1.444(5)

loop_
_geom_torsion_atom_site_label_1
_geom_torsion_atom_site_label_2
_geom_torsion_atom_site_label_3
_geom_torsion_atom_site_label_4
_geom_torsion
O1 C1 C2 C3 179.6(6)
C5 C1 C2 C3 -1.6(8)
Fe1 C1 C2 C3 -59.9(5)
O1 C1 C2 Fe1 -120.5(6)
C5 C1 C2 Fe1 58.3(5)
C1 C2 C3 C4 0.7(8)
Fe1 C2 C3 C4 -58.9(5)
C1 C2 C3 Fe1 59.6(5)
C2 C3 C4 C5 0.4(9)
Fe1 C3 C4 C5 -58.6(6)
C2 C3 C4 Fe1 58.9(5)
C3 C4 C5 C1 -1.3(9)
Fe1 C4 C5 C1 -60.8(5)
C3 C4 C5 Fe1 59.5(6)
C2 C1 C5 C4 1.8(8)
O1 C1 C5 C4 -179.4(6)
Fe1 C1 C5 C4 61.0(5)
C2 C1 C5 Fe1 -59.2(5)
O1 C1 C5 Fe1 119.6(6)
C10 C6 C7 C8 -2.1(10)
Fe1 C6 C7 C8 58.9(5)
C10 C6 C7 Fe1 -61.0(6)
C6 C7 C8 C9 2.1(9)
Fe1 C7 C8 C9 60.4(5)
C6 C7 C8 Fe1 -58.4(6)
C7 C8 C9 C10 -1.3(9)
Fe1 C8 C9 C10 59.3(6)
C7 C8 C9 Fe1 -60.6(5)
C7 C6 C10 C9 1.3(10)
Fe1 C6 C10 C9 -59.4(6)
C7 C6 C10 Fe1 60.7(6)
C8 C9 C10 C6 0.0(10)
Fe1 C9 C10 C6 59.0(6)
C8 C9 C10 Fe1 -58.9(6)
O2 C11 C12 C19 1.4(7)
C16 C11 C12 C19 -118.5(6)
O2 C11 C12 C18 -123.1(6)
C16 C11 C12 C18 116.9(6)
O2 C11 C12 C13 124.0(5)
C16 C11 C12 C13 4.0(6)
C19 C12 C13 C14 49.4(8)
C18 C12 C13 C14 172.2(6)
C11 C12 C13 C14 -73.2(7)
C19 C12 C13 C17 154.7(6)
C18 C12 C13 C17 -82.5(7)
C11 C12 C13 C17 32.0(6)
C12 C13 C14 C15 69.3(8)
C17 C13 C14 C15 -37.5(7)
C13 C14 C15 C16 4.3(7)
O2 C11 C16 C17 -160.7(5)
C12 C11 C16 C17 -40.0(6)
O2 C11 C16 C20 72.2(7)
C12 C11 C16 C20 -167.1(6)
O2 C11 C16 C15 -54.6(7)
C12 C11 C16 C15 66.1(7)
C14 C15 C16 C17 32.3(7)
C14 C15 C16 C11 -71.8(7)
C14 C15 C16 C20 161.6(7)
C11 C16 C17 C13 58.1(6)
C20 C16 C17 C13 -179.5(6)
C15 C16 C17 C13 -54.1(6)
C12 C13 C17 C16 -57.4(6)
C14 C13 C17 C16 56.4(6)
O3 C21 C22 C29 -115.1(8)
C26 C21 C22 C29 124.3(9)
O3 C21 C22 C23 129.1(8)
C26 C21 C22 C23 8.5(10)
O3 C21 C22 C28 4.0(11)
C26 C21 C22 C28 -116.6(10)
C29 C22 C23 C24 165.1(12)
C28 C22 C23 C24 42.0(14)
C21 C22 C23 C24 -80.2(11)
C29 C22 C23 C27 -87.9(11)
C28 C22 C23 C27 148.9(10)
C21 C22 C23 C27 26.7(10)
C27 C23 C24 C25 -43.5(10)
C22 C23 C24 C25 65.7(12)
C23 C24 C25 C26 8.8(12)
O3 C21 C26 C30 53(2)
C22 C21 C26 C30 173.3(19)
O3 C21 C26 C27 -160.6(7)
C22 C21 C26 C27 -39.9(9)
O3 C21 C26 C25 -63.1(8)
C22 C21 C26 C25 57.5(9)
O3 C21 C26 C30' 94.9(12)
C22 C21 C26 C30' -144.5(12)
C24 C25 C26 C30 156.9(10)
C24 C25 C26 C27 27.8(9)
C24 C25 C26 C21 -73.6(10)
C24 C25 C26 C30' 155(2)
C24 C23 C27 C26 62.9(9)
C22 C23 C27 C26 -51.8(10)
C30 C26 C27 C23 -159(2)
C21 C26 C27 C23 56.2(9)
C25 C26 C27 C23 -52.0(8)
C30' C26 C27 C23 152.1(11)
O5 C31 C32 C33 -179.3(6)
C35 C31 C32 C33 0.3(8)
Fe2 C31 C32 C33 -59.0(5)
O5 C31 C32 Fe2 -120.3(6)
C35 C31 C32 Fe2 59.3(5)
C31 C32 C33 C34 -0.6(8)
Fe2 C32 C33 C34 -59.8(5)
C31 C32 C33 Fe2 59.3(5)
C32 C33 C34 C35 0.6(8)
Fe2 C33 C34 C35 -59.0(5)
C32 C33 C34 Fe2 59.6(5)
O5 C31 C35 C34 179.6(6)
C32 C31 C35 C34 0.0(9)
Fe2 C31 C35 C34 59.4(5)
O5 C31 C35 Fe2 120.2(7)
C32 C31 C35 Fe2 -59.4(5)
C33 C34 C35 C31 -0.4(8)
Fe2 C34 C35 C31 -58.8(5)
C33 C34 C35 Fe2 58.4(5)
C40 C36 C37 C38 1.2(9)
Fe2 C36 C37 C38 59.4(5)
C40 C36 C37 Fe2 -58.1(5)
C36 C37 C38 C39 -0.4(9)
Fe2 C37 C38 C39 58.8(5)
C36 C37 C38 Fe2 -59.2(5)
C37 C38 C39 C40 -0.7(9)
Fe2 C38 C39 C40 59.0(6)
C37 C38 C39 Fe2 -59.7(5)
C38 C39 C40 C36 1.5(9)
Fe2 C39 C40 C36 61.2(6)
C38 C39 C40 Fe2 -59.7(6)
C37 C36 C40 C39 -1.7(9)
Fe2 C36 C40 C39 -61.4(6)
C37 C36 C40 Fe2 59.7(6)
O6 C41 C42 C49 5.2(8)
C46 C41 C42 C49 -117.9(6)
O6 C41 C42 C48 -115.1(6)
C46 C41 C42 C48 121.7(6)
O6 C41 C42 C43 127.0(6)
C46 C41 C42 C43 3.9(7)
C49 C42 C43 C44 48.1(8)
C48 C42 C43 C44 170.1(6)
C41 C42 C43 C44 -73.7(7)
C49 C42 C43 C47 155.5(6)
C48 C42 C43 C47 -82.5(7)
C41 C42 C43 C47 33.7(7)
C42 C43 C44 C45 65.5(7)
C47 C43 C44 C45 -42.1(7)
C43 C44 C45 C46 8.5(8)
O6 C41 C46 C50 71.2(8)
C42 C41 C46 C50 -164.4(6)
O6 C41 C46 C47 -163.9(5)
C42 C41 C46 C47 -39.5(7)
O6 C41 C46 C45 -59.2(7)
C42 C41 C46 C45 65.1(7)
C44 C45 C46 C50 154.4(6)
C44 C45 C46 C41 -74.3(7)
C44 C45 C46 C47 27.8(7)
C44 C43 C47 C46 58.2(6)
C42 C43 C47 C46 -58.1(6)
C50 C46 C47 C43 -176.8(6)
C41 C46 C47 C43 58.7(6)
C45 C46 C47 C43 -51.5(6)
O7 C51 C52 C59 13.2(10)
C56 C51 C52 C59 -109.6(8)
O7 C51 C52 C58 -108.1(8)
C56 C51 C52 C58 129.0(9)
O7 C51 C52 C53 132.0(7)
C56 C51 C52 C53 9.1(8)
C59 C52 C53 C57 151.6(9)
C58 C52 C53 C57 -85.4(11)
C51 C52 C53 C57 32.0(10)
C59 C52 C53 C54 38.9(10)
C58 C52 C53 C54 161.9(8)
C51 C52 C53 C54 -80.8(8)
C57 C53 C54 C55 -39.8(8)
C52 C53 C54 C55 74.6(8)
C53 C54 C55 C56 1.2(9)
C54 C55 C56 C60 153.0(8)
C54 C55 C56 C51 -76.3(10)
C54 C55 C56 C57 32.9(8)
O7 C51 C56 C55 -47.9(12)
C52 C51 C56 C55 74.4(11)
O7 C51 C56 C60 84.0(8)
C52 C51 C56 C60 -153.6(7)
O7 C51 C56 C57 -163.4(6)
C52 C51 C56 C57 -41.1(7)
C54 C53 C57 C56 56.9(8)
C52 C53 C57 C56 -55.8(10)
C55 C56 C57 C53 -59.5(10)
C60 C56 C57 C53 175.6(8)
C51 C56 C57 C53 58.7(9)
C2 C1 O1 P1 -72.6(8)
C5 C1 O1 P1 108.7(7)
Fe1 C1 O1 P1 -163.7(4)
C16 C11 O2 P1 -127.0(5)
C12 C11 O2 P1 115.5(5)
C26 C21 O3 P1 -131.3(6)
C22 C21 O3 P1 113.9(6)
C35 C31 O5 P2 65.5(9)
C32 C31 O5 P2 -114.9(6)
Fe2 C31 O5 P2 157.0(4)
C46 C41 O6 P2 -119.5(5)
C42 C41 O6 P2 121.5(5)
C56 C51 O7 P2 -115.3(6)
C52 C51 O7 P2 126.8(5)
C11 O2 P1 O4 28.2(6)
C11 O2 P1 O3 -100.6(5)
C11 O2 P1 O1 155.2(5)
C21 O3 P1 O4 55.9(5)
C21 O3 P1 O2 -175.0(4)
C21 O3 P1 O1 -69.6(5)
C1 O1 P1 O4 62.1(5)
C1 O1 P1 O2 -65.9(5)
C1 O1 P1 O3 -171.8(5)
C41 O6 P2 O8 -51.8(5)
C41 O6 P2 O7 178.7(4)
C41 O6 P2 O5 74.1(5)
C51 O7 P2 O8 -17.8(6)
C51 O7 P2 O6 111.7(5)
C51 O7 P2 O5 -145.1(5)
C31 O5 P2 O8 -57.0(6)
C31 O5 P2 O6 176.1(5)
C31 O5 P2 O7 71.2(6)
